data_7708494
loop_
_publ_author_name
'Jambor, Roman'
'Nov\'ak, Miroslav'
'Turek, Jan'
'Milasheuskaya, Yaraslava'
'Ruzickova, Zdenka'
'Podzimek, Stepan'

_publ_section_title
;
 N-donor Stabilized Tin(II) Cations as Efficient ROP Catalysts for
 Synthesis of Linear and Star-Shaped PLAs via Activated Monomer Mechanism
;
_journal_name_full 'Dalton Transactions'
_journal_paper_doi 10.1039/D1DT02658E
_journal_year 2021
_chemical_formula_sum 'C14 H14 Cl4 N4 Sn2'
_chemical_formula_weight 617.47
_space_group_crystal_system triclinic
_space_group_IT_number 2
_space_group_name_Hall '-P 1'
_space_group_name_H-M_alt 'P -1'
_atom_sites_solution_hydrogens geom
_audit_creation_method SHELXL-2017/1
_audit_update_record
;
2021-04-17 deposited with the CCDC.	2021-10-01 downloaded from the CCDC.
;
_cell_angle_alpha 115.173(2)
_cell_angle_beta 95.224(2)
_cell_angle_gamma 106.201(2)
_cell_formula_units_Z 4
_cell_length_a 9.5798(3)
_cell_length_b 15.3141(5)
_cell_length_c 15.8858(6)
_cell_measurement_reflns_used 66961
_cell_measurement_temperature 150(2)
_cell_measurement_theta_max 27.5
_cell_measurement_theta_min 1
_cell_volume 1965.59(13)
_computing_cell_refinement 'APEX3 v2016.9-0 (Bruker AXS)'
_computing_data_collection 'Bruker Instrument Service vV6.2.3'
_computing_data_reduction 'SAINT V8.37A (Bruker AXS Inc., 2015)'
_computing_molecular_graphics 'Bruker SHELXTL'
_computing_publication_material 'Bruker SHELXTL'
_computing_structure_refinement 'SHELXL-2017/1 (Sheldrick, 2017)'
_computing_structure_solution 'XT, VERSION 2014/5'
_diffrn_ambient_temperature 150(2)
_diffrn_detector_area_resol_mean 10.4167
_diffrn_measured_fraction_theta_full 0.999
_diffrn_measured_fraction_theta_max 0.996
_diffrn_measurement_device_type 'Bruker D8 - Venture'
_diffrn_measurement_method '\f and \w scans to fill the Ewald sphere'
_diffrn_radiation_type MoK\a
_diffrn_radiation_wavelength 0.71073
_diffrn_reflns_av_R_equivalents 0.1235
_diffrn_reflns_av_unetI/netI 0.0626
_diffrn_reflns_Laue_measured_fraction_full 0.999
_diffrn_reflns_Laue_measured_fraction_max 0.996
_diffrn_reflns_limit_h_max 12
_diffrn_reflns_limit_h_min -12
_diffrn_reflns_limit_k_max 19
_diffrn_reflns_limit_k_min -19
_diffrn_reflns_limit_l_max 20
_diffrn_reflns_limit_l_min -20
_diffrn_reflns_number 66961
_diffrn_reflns_point_group_measured_fraction_full 0.999
_diffrn_reflns_point_group_measured_fraction_max 0.996
_diffrn_reflns_theta_full 25.242
_diffrn_reflns_theta_max 27.590
_diffrn_reflns_theta_min 2.268
_diffrn_source 'sealed X-ray tube'
_exptl_absorpt_coefficient_mu 3.089
_exptl_absorpt_correction_T_max 0.7456
_exptl_absorpt_correction_T_min 0.4353
_exptl_absorpt_correction_type multi-scan
_exptl_absorpt_process_details
;
SADABS-2016/2 - Bruker AXS area detector
scaling and absorption correction
;
_exptl_crystal_colour orange
_exptl_crystal_density_diffrn 2.087
_exptl_crystal_description plate
_exptl_crystal_F_000 1176
_exptl_crystal_size_max 0.423
_exptl_crystal_size_mid 0.276
_exptl_crystal_size_min 0.072
_refine_diff_density_max 0.787
_refine_diff_density_min -0.963
_refine_diff_density_rms 0.160
_refine_ls_extinction_method none
_refine_ls_goodness_of_fit_ref 1.001
_refine_ls_hydrogen_treatment constr
_refine_ls_matrix_type full
_refine_ls_number_parameters 433
_refine_ls_number_reflns 9078
_refine_ls_number_restraints 0
_refine_ls_restrained_S_all 1.001
_refine_ls_R_factor_all 0.0670
_refine_ls_R_factor_gt 0.0337
_refine_ls_shift/su_max 0.001
_refine_ls_shift/su_mean 0.000
_refine_ls_structure_factor_coef Fsqd
_refine_ls_weighting_details 'w=1/[\s^2^(Fo^2^)+(0.0159P)^2^+0.5908P] where P=(Fo^2^+2Fc^2^)/3'
_refine_ls_weighting_scheme calc
_refine_ls_wR_factor_gt 0.0496
_refine_ls_wR_factor_ref 0.0565
_reflns_Friedel_coverage 0.000
_reflns_number_gt 6655
_reflns_number_total 9078
_reflns_threshold_expression 'I > 2\s(I)'
_cod_data_source_file d1dt02658e6.cif
_cod_data_source_block rj200526Sn8_7
_cod_original_cell_volume 1965.58(12)
_cod_database_code 7708494
_shelx_shelxl_version_number 2017/1
_shelx_space_group_comment
;
The symmetry employed for this shelxl refinement is uniquely defined
by the following loop, which should always be used as a source of
symmetry information in preference to the above space-group names.
They are only intended as comments.
;
_exptl_absorpt_special_details
;
The ratio of minimum to maximum
apparent transmission was 0.584
;

loop_
_space_group_symop_operation_xyz
'x, y, z'
'-x, -y, -z'

loop_
_atom_site_label
_atom_site_type_symbol
_atom_site_fract_x
_atom_site_fract_y
_atom_site_fract_z
_atom_site_U_iso_or_equiv
_atom_site_adp_type
_atom_site_occupancy
_atom_site_site_symmetry_order
_atom_site_calc_flag
_atom_site_refinement_flags_posn
_atom_site_refinement_flags_adp
_atom_site_refinement_flags_occupancy
_atom_site_disorder_assembly
_atom_site_disorder_group
Sn1 Sn 0.32914(3) 0.38807(2) 0.53691(2) 0.01617(7) Uani 1 1 d . . . . .
Cl1 Cl 0.37986(11) 0.85664(9) 0.76253(7) 0.0277(2) Uani 1 1 d . . . . .
N1 N 0.5077(4) 0.5108(2) 0.7091(2) 0.0207(8) Uani 1 1 d . . . . .
C1 C 0.4370(4) 0.5328(3) 0.7803(3) 0.0210(9) Uani 1 1 d . . . . .
Sn2 Sn 0.40205(3) 0.82681(2) 0.90804(2) 0.01926(7) Uani 1 1 d . . . . .
Cl2 Cl 0.15434(11) 0.67820(8) 0.83410(8) 0.0292(2) Uani 1 1 d . . . . .
N2 N 0.2048(4) 0.4357(3) 0.6632(2) 0.0214(8) Uani 1 1 d . . . . .
C2 C 0.6571(5) 0.5433(3) 0.7324(3) 0.0268(10) Uani 1 1 d . . . . .
H2 H 0.708274 0.528575 0.682358 0.032 Uiso 1 1 calc R U . . .
Sn3 Sn 0.18133(3) 0.10435(2) 0.46116(2) 0.01601(7) Uani 1 1 d . . . . .
Cl3 Cl 0.28194(11) 0.95371(8) 0.99128(7) 0.0243(2) Uani 1 1 d . . . . .
N3 N 0.0693(3) 0.3519(2) 0.4753(2) 0.0195(7) Uani 1 1 d . . . . .
C3 C 0.7412(5) 0.5979(3) 0.8269(3) 0.0313(11) Uani 1 1 d . . . . .
H3 H 0.847301 0.618601 0.841250 0.038 Uiso 1 1 calc R U . . .
Cl05 Cl 0.15634(11) -0.04811(7) 0.48587(7) 0.0217(2) Uani 1 1 d . . . . .
Cl5 Cl 0.13460(11) 0.70375(9) 1.21508(7) 0.0318(3) Uani 1 1 d . . . . .
N5 N 0.2714(3) 0.2039(2) 0.6479(2) 0.0173(7) Uani 1 1 d . . . . .
C5 C 0.5117(5) 0.5886(3) 0.8763(3) 0.0257(10) Uani 1 1 d . . . . .
H5 H 0.458315 0.604334 0.925109 0.031 Uiso 1 1 calc R U . . .
Sn4 Sn 0.11485(3) 0.66632(2) 1.04387(2) 0.01893(7) Uani 1 1 d . . . . .
Cl4 Cl 0.20630(11) 0.51947(8) 0.99844(7) 0.0262(2) Uani 1 1 d . . . . .
N4 N 0.2361(3) 0.2866(2) 0.3492(2) 0.0188(7) Uani 1 1 d . . . . .
C4 C 0.6668(5) 0.6209(3) 0.8990(3) 0.0298(11) Uani 1 1 d . . . . .
H4 H 0.721492 0.658914 0.964136 0.036 Uiso 1 1 calc R U . . .
Cl06 Cl 0.34966(11) 0.55034(7) 0.53184(7) 0.0228(2) Uani 1 1 d . . . . .
Cl6 Cl 0.38151(11) 0.78618(8) 1.08812(7) 0.0249(2) Uani 1 1 d . . . . .
N6 N 0.4462(3) 0.1606(2) 0.5221(2) 0.0182(7) Uani 1 1 d . . . . .
C6 C 0.2724(4) 0.4891(3) 0.7517(3) 0.0214(9) Uani 1 1 d . . . . .
H6 H 0.216322 0.500628 0.799219 0.026 Uiso 1 1 calc R U . . .
N7 N 0.2943(3) 0.0176(2) 0.3394(2) 0.0184(7) Uani 1 1 d . . . . .
C7 C 0.0401(4) 0.3911(3) 0.6356(3) 0.0279(10) Uani 1 1 d . . . . .
H7A H -0.001832 0.430042 0.687879 0.033 Uiso 1 1 calc R U . . .
H7B H 0.005846 0.318337 0.622482 0.033 Uiso 1 1 calc R U . . .
N8 N -0.0011(4) -0.0160(2) 0.2883(2) 0.0206(8) Uani 1 1 d . . . . .
C8 C -0.0107(4) 0.3980(3) 0.5466(3) 0.0262(10) Uani 1 1 d . . . . .
H8A H -0.120021 0.360783 0.520564 0.031 Uiso 1 1 calc R U . . .
H8B H 0.010815 0.471025 0.562246 0.031 Uiso 1 1 calc R U . . .
C9 C 0.0043(4) 0.2968(3) 0.3871(3) 0.0210(9) Uani 1 1 d . . . . .
H9 H -0.099137 0.283580 0.366548 0.025 Uiso 1 1 calc R U . . .
C10 C 0.0862(4) 0.2534(3) 0.3165(3) 0.0175(9) Uani 1 1 d . . . . .
C11 C 0.3139(4) 0.2452(3) 0.2888(3) 0.0215(9) Uani 1 1 d . . . . .
H11 H 0.419157 0.266748 0.311655 0.026 Uiso 1 1 calc R U . . .
C13 C 0.0960(4) 0.1402(3) 0.1600(3) 0.0237(9) Uani 1 1 d . . . . .
H13 H 0.048833 0.090973 0.094915 0.028 Uiso 1 1 calc R U . . .
C12 C 0.2491(5) 0.1720(3) 0.1942(3) 0.0248(10) Uani 1 1 d . . . . .
H12 H 0.308776 0.143924 0.153209 0.030 Uiso 1 1 calc R U . . .
C14 C 0.0130(4) 0.1819(3) 0.2227(3) 0.0196(9) Uani 1 1 d . . . . .
H14 H -0.092349 0.161564 0.201558 0.023 Uiso 1 1 calc R U . . .
C18 C 0.4010(5) 0.3390(3) 0.8409(3) 0.0235(9) Uani 1 1 d . . . . .
H18 H 0.445250 0.385348 0.907009 0.028 Uiso 1 1 calc R U . . .
C19 C 0.4903(4) 0.3118(3) 0.7771(3) 0.0227(9) Uani 1 1 d . . . . .
H19 H 0.596332 0.338937 0.798721 0.027 Uiso 1 1 calc R U . . .
C20 C 0.5097(4) 0.2161(3) 0.6103(3) 0.0214(9) Uani 1 1 d . . . . .
H20 H 0.615699 0.239620 0.630512 0.026 Uiso 1 1 calc R U . . .
C21 C 0.5333(4) 0.1359(3) 0.4495(3) 0.0238(10) Uani 1 1 d . . . . .
H21A H 0.633355 0.141416 0.478636 0.029 Uiso 1 1 calc R U . . .
H21B H 0.547208 0.184872 0.423019 0.029 Uiso 1 1 calc R U . . .
C22 C 0.4496(4) 0.0276(3) 0.3710(3) 0.0231(9) Uani 1 1 d . . . . .
H22A H 0.497909 0.012662 0.316457 0.028 Uiso 1 1 calc R U . . .
H22B H 0.450963 -0.022248 0.394924 0.028 Uiso 1 1 calc R U . . .
C23 C 0.2275(4) -0.0348(3) 0.2512(3) 0.0210(9) Uani 1 1 d . . . . .
H23 H 0.280369 -0.063871 0.205280 0.025 Uiso 1 1 calc R U . . .
C24 C 0.0695(4) -0.0510(3) 0.2193(3) 0.0201(9) Uani 1 1 d . . . . .
C25 C -0.1427(4) -0.0246(3) 0.2627(3) 0.0240(10) Uani 1 1 d . . . . .
H25 H -0.192952 0.001119 0.311522 0.029 Uiso 1 1 calc R U . . .
C26 C -0.2199(5) -0.0698(3) 0.1675(3) 0.0297(11) Uani 1 1 d . . . . .
H26 H -0.320592 -0.074395 0.151581 0.036 Uiso 1 1 calc R U . . .
C27 C -0.1478(5) -0.1076(3) 0.0970(3) 0.0282(10) Uani 1 1 d . . . . .
H27 H -0.198621 -0.139824 0.031444 0.034 Uiso 1 1 calc R U . . .
C28 C 0.0000(5) -0.0982(3) 0.1224(3) 0.0257(10) Uani 1 1 d . . . . .
H28 H 0.052442 -0.123420 0.074789 0.031 Uiso 1 1 calc R U . . .
C17 C 0.2474(4) 0.2980(3) 0.8071(3) 0.0200(9) Uani 1 1 d . . . . .
H17 H 0.183902 0.315242 0.849271 0.024 Uiso 1 1 calc R U . . .
C16 C 0.1874(4) 0.2305(3) 0.7095(3) 0.0194(9) Uani 1 1 d . . . . .
H16 H 0.081602 0.202254 0.686069 0.023 Uiso 1 1 calc R U . . .
C15 C 0.4217(4) 0.2443(3) 0.6816(3) 0.0189(9) Uani 1 1 d . . . . .

loop_
_atom_site_aniso_label
_atom_site_aniso_U_11
_atom_site_aniso_U_22
_atom_site_aniso_U_33
_atom_site_aniso_U_23
_atom_site_aniso_U_13
_atom_site_aniso_U_12
Sn1 0.01483(14) 0.01740(15) 0.01747(14) 0.00862(11) 0.00448(11) 0.00651(12)
Cl1 0.0233(5) 0.0398(7) 0.0244(6) 0.0184(5) 0.0103(4) 0.0105(5)
N1 0.0232(19) 0.0220(19) 0.0200(19) 0.0129(15) 0.0064(15) 0.0073(16)
C1 0.028(2) 0.017(2) 0.021(2) 0.0111(18) 0.0041(19) 0.0090(19)
Sn2 0.01590(15) 0.02098(16) 0.02318(15) 0.01172(12) 0.00761(12) 0.00670(12)
Cl2 0.0237(6) 0.0211(6) 0.0394(7) 0.0143(5) 0.0047(5) 0.0040(5)
N2 0.0208(19) 0.029(2) 0.0202(19) 0.0146(16) 0.0080(15) 0.0111(16)
C2 0.031(3) 0.027(2) 0.026(2) 0.015(2) 0.010(2) 0.010(2)
Sn3 0.01491(14) 0.01752(15) 0.01748(14) 0.00901(11) 0.00526(11) 0.00673(12)
Cl3 0.0233(5) 0.0234(5) 0.0220(5) 0.0060(4) 0.0060(4) 0.0094(5)
N3 0.0177(18) 0.0205(19) 0.0201(19) 0.0090(15) 0.0048(15) 0.0075(15)
C3 0.026(2) 0.031(3) 0.033(3) 0.019(2) -0.003(2) 0.001(2)
Cl05 0.0234(5) 0.0219(5) 0.0245(5) 0.0139(4) 0.0083(4) 0.0093(4)
Cl5 0.0221(6) 0.0515(7) 0.0213(6) 0.0151(5) 0.0098(4) 0.0139(5)
N5 0.0174(18) 0.0187(18) 0.0188(18) 0.0108(15) 0.0051(14) 0.0070(15)
C5 0.041(3) 0.020(2) 0.018(2) 0.0092(18) 0.007(2) 0.012(2)
Sn4 0.01630(14) 0.02115(16) 0.01995(15) 0.01032(12) 0.00495(12) 0.00625(12)
Cl4 0.0224(5) 0.0184(5) 0.0312(6) 0.0062(5) 0.0076(5) 0.0062(4)
N4 0.0135(17) 0.0224(19) 0.0183(18) 0.0085(15) 0.0040(14) 0.0048(15)
C4 0.037(3) 0.021(2) 0.021(2) 0.0091(19) -0.004(2) 0.001(2)
Cl06 0.0223(5) 0.0209(5) 0.0293(6) 0.0148(5) 0.0067(4) 0.0085(4)
Cl6 0.0193(5) 0.0244(6) 0.0285(6) 0.0140(5) 0.0042(4) 0.0024(4)
N6 0.0166(17) 0.0244(19) 0.0186(18) 0.0121(15) 0.0061(14) 0.0109(15)
C6 0.029(2) 0.023(2) 0.019(2) 0.0129(18) 0.0111(18) 0.0135(19)
N7 0.0200(18) 0.0218(19) 0.0199(18) 0.0132(15) 0.0099(15) 0.0096(15)
C7 0.019(2) 0.036(3) 0.031(3) 0.016(2) 0.0116(19) 0.011(2)
N8 0.0203(18) 0.0196(19) 0.0238(19) 0.0125(16) 0.0068(15) 0.0054(15)
C8 0.020(2) 0.037(3) 0.025(2) 0.013(2) 0.0090(18) 0.015(2)
C9 0.016(2) 0.023(2) 0.024(2) 0.0118(19) 0.0030(18) 0.0073(18)
C10 0.016(2) 0.016(2) 0.022(2) 0.0107(17) 0.0018(17) 0.0039(17)
C11 0.016(2) 0.021(2) 0.024(2) 0.0089(18) 0.0052(18) 0.0036(18)
C13 0.024(2) 0.020(2) 0.019(2) 0.0060(18) 0.0014(18) 0.0029(19)
C12 0.026(2) 0.019(2) 0.027(2) 0.0095(19) 0.0099(19) 0.0053(19)
C14 0.021(2) 0.017(2) 0.021(2) 0.0098(18) 0.0013(18) 0.0059(18)
C18 0.028(2) 0.023(2) 0.017(2) 0.0082(18) 0.0003(18) 0.0079(19)
C19 0.017(2) 0.026(2) 0.023(2) 0.0135(19) -0.0019(18) 0.0046(19)
C20 0.017(2) 0.027(2) 0.025(2) 0.016(2) 0.0040(18) 0.0079(19)
C21 0.015(2) 0.041(3) 0.025(2) 0.020(2) 0.0123(18) 0.014(2)
C22 0.022(2) 0.035(3) 0.028(2) 0.020(2) 0.0151(19) 0.021(2)
C23 0.029(2) 0.023(2) 0.020(2) 0.0135(19) 0.0152(19) 0.013(2)
C24 0.027(2) 0.013(2) 0.019(2) 0.0085(17) 0.0035(18) 0.0048(18)
C25 0.023(2) 0.025(2) 0.025(2) 0.014(2) 0.0088(19) 0.007(2)
C26 0.022(2) 0.024(2) 0.035(3) 0.016(2) -0.005(2) -0.002(2)
C27 0.036(3) 0.020(2) 0.018(2) 0.0075(19) -0.005(2) 0.001(2)
C28 0.041(3) 0.015(2) 0.023(2) 0.0098(18) 0.011(2) 0.010(2)
C17 0.025(2) 0.020(2) 0.017(2) 0.0090(18) 0.0101(18) 0.0083(19)
C16 0.017(2) 0.020(2) 0.022(2) 0.0116(18) 0.0033(17) 0.0048(18)
C15 0.019(2) 0.021(2) 0.020(2) 0.0118(18) 0.0048(17) 0.0085(18)

loop_
_atom_type_symbol
_atom_type_description
_atom_type_scat_dispersion_real
_atom_type_scat_dispersion_imag
_atom_type_scat_source
C C 0.0033 0.0016 'International Tables Vol C Tables 4.2.6.8 and 6.1.1.4'
H H 0.0000 0.0000 'International Tables Vol C Tables 4.2.6.8 and 6.1.1.4'
Cl Cl 0.1484 0.1585 'International Tables Vol C Tables 4.2.6.8 and 6.1.1.4'
N N 0.0061 0.0033 'International Tables Vol C Tables 4.2.6.8 and 6.1.1.4'
Sn Sn -0.6537 1.4246 'International Tables Vol C Tables 4.2.6.8 and 6.1.1.4'

loop_
_geom_angle_atom_site_label_1
_geom_angle_atom_site_label_2
_geom_angle_atom_site_label_3
_geom_angle
_geom_angle_site_symmetry_1
_geom_angle_site_symmetry_3
_geom_angle_publ_flag
N2 Sn1 N3 69.06(11) . . ?
N2 Sn1 Cl06 89.41(8) . . ?
N3 Sn1 Cl06 80.47(8) . . ?
C2 N1 C1 118.0(3) . . ?
N1 C1 C5 123.1(4) . . ?
N1 C1 C6 116.3(3) . . ?
C5 C1 C6 120.6(4) . . ?
Cl3 Sn2 Cl2 92.51(4) . . ?
Cl3 Sn2 Cl1 92.04(3) . . ?
Cl2 Sn2 Cl1 91.64(4) . . ?
C6 N2 C7 119.5(4) . . ?
C6 N2 Sn1 123.8(3) . . ?
C7 N2 Sn1 116.4(2) . . ?
N1 C2 C3 122.8(4) . . ?
N1 C2 H2 118.6 . . ?
C3 C2 H2 118.6 . . ?
N7 Sn3 N6 69.30(11) . . ?
N7 Sn3 Cl05 81.04(8) . . ?
N6 Sn3 Cl05 87.90(8) . . ?
C9 N3 C8 121.5(3) . . ?
C9 N3 Sn1 122.8(3) . . ?
C8 N3 Sn1 115.7(2) . . ?
C4 C3 C2 118.4(4) . . ?
C4 C3 H3 120.8 . . ?
C2 C3 H3 120.8 . . ?
C16 N5 C15 118.2(3) . . ?
C1 C5 C4 118.0(4) . . ?
C1 C5 H5 121.0 . . ?
C4 C5 H5 121.0 . . ?
Cl4 Sn4 Cl5 94.92(4) . . ?
Cl4 Sn4 Cl6 89.05(3) . . ?
Cl5 Sn4 Cl6 89.98(4) . . ?
C11 N4 C10 117.9(3) . . ?
C3 C4 C5 119.8(4) . . ?
C3 C4 H4 120.1 . . ?
C5 C4 H4 120.1 . . ?
C20 N6 C21 121.3(3) . . ?
C20 N6 Sn3 122.8(3) . . ?
C21 N6 Sn3 115.5(2) . . ?
N2 C6 C1 120.0(4) . . ?
N2 C6 H6 120.0 . . ?
C1 C6 H6 120.0 . . ?
C23 N7 C22 120.1(3) . . ?
C23 N7 Sn3 123.4(3) . . ?
C22 N7 Sn3 116.5(2) . . ?
N2 C7 C8 107.2(3) . . ?
N2 C7 H7A 110.3 . . ?
C8 C7 H7A 110.3 . . ?
N2 C7 H7B 110.3 . . ?
C8 C7 H7B 110.3 . . ?
H7A C7 H7B 108.5 . . ?
C25 N8 C24 118.3(3) . . ?
N3 C8 C7 108.7(3) . . ?
N3 C8 H8A 109.9 . . ?
C7 C8 H8A 109.9 . . ?
N3 C8 H8B 109.9 . . ?
C7 C8 H8B 109.9 . . ?
H8A C8 H8B 108.3 . . ?
N3 C9 C10 120.9(3) . . ?
N3 C9 H9 119.5 . . ?
C10 C9 H9 119.5 . . ?
N4 C10 C14 122.7(4) . . ?
N4 C10 C9 115.9(3) . . ?
C14 C10 C9 121.4(3) . . ?
N4 C11 C12 123.0(4) . . ?
N4 C11 H11 118.5 . . ?
C12 C11 H11 118.5 . . ?
C12 C13 C14 118.5(4) . . ?
C12 C13 H13 120.8 . . ?
C14 C13 H13 120.8 . . ?
C11 C12 C13 119.1(4) . . ?
C11 C12 H12 120.5 . . ?
C13 C12 H12 120.5 . . ?
C10 C14 C13 118.8(4) . . ?
C10 C14 H14 120.6 . . ?
C13 C14 H14 120.6 . . ?
C17 C18 C19 119.1(4) . . ?
C17 C18 H18 120.4 . . ?
C19 C18 H18 120.4 . . ?
C15 C19 C18 118.7(4) . . ?
C15 C19 H19 120.7 . . ?
C18 C19 H19 120.7 . . ?
N6 C20 C15 120.8(4) . . ?
N6 C20 H20 119.6 . . ?
C15 C20 H20 119.6 . . ?
N6 C21 C22 108.3(3) . . ?
N6 C21 H21A 110.0 . . ?
C22 C21 H21A 110.0 . . ?
N6 C21 H21B 110.0 . . ?
C22 C21 H21B 110.0 . . ?
H21A C21 H21B 108.4 . . ?
N7 C22 C21 108.8(3) . . ?
N7 C22 H22A 109.9 . . ?
C21 C22 H22A 109.9 . . ?
N7 C22 H22B 109.9 . . ?
C21 C22 H22B 109.9 . . ?
H22A C22 H22B 108.3 . . ?
N7 C23 C24 120.7(4) . . ?
N7 C23 H23 119.7 . . ?
C24 C23 H23 119.7 . . ?
N8 C24 C28 122.6(4) . . ?
N8 C24 C23 116.2(3) . . ?
C28 C24 C23 121.1(4) . . ?
N8 C25 C26 122.7(4) . . ?
N8 C25 H25 118.6 . . ?
C26 C25 H25 118.6 . . ?
C27 C26 C25 118.7(4) . . ?
C27 C26 H26 120.7 . . ?
C25 C26 H26 120.7 . . ?
C26 C27 C28 119.4(4) . . ?
C26 C27 H27 120.3 . . ?
C28 C27 H27 120.3 . . ?
C27 C28 C24 118.3(4) . . ?
C27 C28 H28 120.8 . . ?
C24 C28 H28 120.8 . . ?
C18 C17 C16 118.5(4) . . ?
C18 C17 H17 120.8 . . ?
C16 C17 H17 120.8 . . ?
N5 C16 C17 123.0(4) . . ?
N5 C16 H16 118.5 . . ?
C17 C16 H16 118.5 . . ?
N5 C15 C19 122.6(4) . . ?
N5 C15 C20 116.2(3) . . ?
C19 C15 C20 121.2(4) . . ?

loop_
_geom_bond_atom_site_label_1
_geom_bond_atom_site_label_2
_geom_bond_distance
_geom_bond_site_symmetry_2
_geom_bond_publ_flag
Sn1 N2 2.377(3) . ?
Sn1 N3 2.406(3) . ?
Sn1 Cl06 2.4740(10) . ?
Cl1 Sn2 2.5417(10) . ?
N1 C2 1.336(5) . ?
N1 C1 1.340(5) . ?
C1 C5 1.386(5) . ?
C1 C6 1.471(5) . ?
Sn2 Cl3 2.4876(10) . ?
Sn2 Cl2 2.5288(11) . ?
N2 C6 1.275(5) . ?
N2 C7 1.472(5) . ?
C2 C3 1.392(6) . ?
C2 H2 0.9500 . ?
Sn3 N7 2.383(3) . ?
Sn3 N6 2.396(3) . ?
Sn3 Cl05 2.4796(10) . ?
N3 C9 1.267(5) . ?
N3 C8 1.465(5) . ?
C3 C4 1.374(6) . ?
C3 H3 0.9500 . ?
Cl5 Sn4 2.5062(11) . ?
N5 C16 1.326(5) . ?
N5 C15 1.350(5) . ?
C5 C4 1.387(6) . ?
C5 H5 0.9500 . ?
Sn4 Cl4 2.4857(10) . ?
Sn4 Cl6 2.5195(10) . ?
N4 C11 1.324(5) . ?
N4 C10 1.350(5) . ?
C4 H4 0.9500 . ?
N6 C20 1.265(5) . ?
N6 C21 1.466(5) . ?
C6 H6 0.9500 . ?
N7 C23 1.269(5) . ?
N7 C22 1.469(4) . ?
C7 C8 1.509(6) . ?
C7 H7A 0.9900 . ?
C7 H7B 0.9900 . ?
N8 C25 1.332(5) . ?
N8 C24 1.336(5) . ?
C8 H8A 0.9900 . ?
C8 H8B 0.9900 . ?
C9 C10 1.459(5) . ?
C9 H9 0.9500 . ?
C10 C14 1.380(5) . ?
C11 C12 1.382(5) . ?
C11 H11 0.9500 . ?
C13 C12 1.384(5) . ?
C13 C14 1.385(6) . ?
C13 H13 0.9500 . ?
C12 H12 0.9500 . ?
C14 H14 0.9500 . ?
C18 C17 1.379(5) . ?
C18 C19 1.389(6) . ?
C18 H18 0.9500 . ?
C19 C15 1.381(5) . ?
C19 H19 0.9500 . ?
C20 C15 1.463(5) . ?
C20 H20 0.9500 . ?
C21 C22 1.505(6) . ?
C21 H21A 0.9900 . ?
C21 H21B 0.9900 . ?
C22 H22A 0.9900 . ?
C22 H22B 0.9900 . ?
C23 C24 1.467(5) . ?
C23 H23 0.9500 . ?
C24 C28 1.391(5) . ?
C25 C26 1.391(5) . ?
C25 H25 0.9500 . ?
C26 C27 1.369(6) . ?
C26 H26 0.9500 . ?
C27 C28 1.386(6) . ?
C27 H27 0.9500 . ?
C28 H28 0.9500 . ?
C17 C16 1.395(5) . ?
C17 H17 0.9500 . ?
C16 H16 0.9500 . ?
